data_7229878
loop_
_publ_author_name
'Kalaiarasi, G.'
'Jeya Rajkumar, S. Rex'
'Dharani, S.'
'Ma\/lecki, J. G.'
'Prabhakaran, R.'

_publ_section_title
;
 An investigation on 3-acetyl-7-methoxy-coumarin Schiff bases and their
 Ru(ii) metallates with potent antiproliferative activity and enhanced LDH
 and NO release
;
_journal_issue 3
_journal_name_full 'RSC Advances'
_journal_page_first 1539
_journal_paper_doi 10.1039/C7RA12104K
_journal_volume 8
_journal_year 2018
_chemical_formula_moiety 'C14 H15 N3 O3 S'
_chemical_formula_sum 'C14 H15 N3 O3 S'
_chemical_formula_weight 305.35
_space_group_crystal_system trigonal
_space_group_IT_number 147
_space_group_name_Hall '-P 3'
_space_group_name_H-M_alt 'P -3'
_symmetry_space_group_name_Hall '-P 3'
_symmetry_space_group_name_H-M 'P -3'
_atom_sites_solution_hydrogens mixed
_atom_sites_solution_primary direct
_audit_creation_date 2017-03-23
_audit_creation_method
;
Olex2 1.2
(compiled 2017.01.04 svn.r3372 for OlexSys, GUI svn.r5292)
;
_audit_update_record
;
2017-10-16 deposited with the CCDC.
2017-12-18 downloaded from the CCDC.
;
_cell_angle_alpha 90
_cell_angle_beta 90
_cell_angle_gamma 120
_cell_formula_units_Z 6
_cell_length_a 17.5595(9)
_cell_length_b 17.5595(9)
_cell_length_c 8.6657(7)
_cell_measurement_reflns_used 1730
_cell_measurement_temperature 295(2)
_cell_measurement_theta_max 25.5050
_cell_measurement_theta_min 4.0030
_cell_volume 2314.0(3)
_computing_cell_refinement 'CrysAlisPro 1.171.38.46 (Rigaku OD, 2015)'
_computing_data_collection 'CrysAlisPro 1.171.38.46 (Rigaku OD, 2015)'
_computing_data_reduction 'CrysAlisPro 1.171.38.46 (Rigaku OD, 2015)'
_computing_molecular_graphics 'Olex2 (Dolomanov et al., 2009)'
_computing_publication_material 'Olex2 (Dolomanov et al., 2009)'
_computing_structure_refinement 'ShelXL (Sheldrick, 2015)'
_computing_structure_solution 'ShelXS (Sheldrick, 2008)'
_diffrn_ambient_temperature 295(2)
_diffrn_detector 'CCD plate'
_diffrn_detector_area_resol_mean 10.4015
_diffrn_detector_type Atlas
_diffrn_measured_fraction_theta_full 0.998
_diffrn_measured_fraction_theta_max 0.853
_diffrn_measurement_details
;
List of Runs (angles in degrees, time in seconds):

  # Type    Start    End  Width  t~exp~   \w     \q     \k     \f   Frames
#--------------------------------------------------------------------------
  1  \w    -53.00  -2.00   1.00   22.05    --    9.90 -38.00 -30.00   51
  2  \w     -1.00  74.00   1.00   22.05    --    9.90  38.00  90.00   75
;
_diffrn_measurement_device 'four-circle diffractometer'
_diffrn_measurement_device_type 'Xcalibur, Atlas, Gemini ultra'
_diffrn_measurement_method '\w scans'
_diffrn_orient_matrix_type 'CrysAlisPro convention (1999,Acta A55,543-557)'
_diffrn_orient_matrix_UB_11 0.0114612000
_diffrn_orient_matrix_UB_12 -0.0331775000
_diffrn_orient_matrix_UB_13 -0.0087056000
_diffrn_orient_matrix_UB_21 -0.0232331000
_diffrn_orient_matrix_UB_22 -0.0128846000
_diffrn_orient_matrix_UB_23 -0.0709801000
_diffrn_orient_matrix_UB_31 0.0387729000
_diffrn_orient_matrix_UB_32 0.0301069000
_diffrn_orient_matrix_UB_33 -0.0399298000
_diffrn_radiation_monochromator graphite
_diffrn_radiation_probe x-ray
_diffrn_radiation_type MoK\a
_diffrn_radiation_wavelength 0.71073
_diffrn_reflns_av_R_equivalents 0.0321
_diffrn_reflns_av_unetI/netI 0.0603
_diffrn_reflns_Laue_measured_fraction_full 0.998
_diffrn_reflns_Laue_measured_fraction_max 0.853
_diffrn_reflns_limit_h_max 24
_diffrn_reflns_limit_h_min -22
_diffrn_reflns_limit_k_max 23
_diffrn_reflns_limit_k_min -24
_diffrn_reflns_limit_l_max 11
_diffrn_reflns_limit_l_min -7
_diffrn_reflns_number 7892
_diffrn_reflns_point_group_measured_fraction_full 0.998
_diffrn_reflns_point_group_measured_fraction_max 0.853
_diffrn_reflns_theta_full 25.242
_diffrn_reflns_theta_max 29.253
_diffrn_reflns_theta_min 3.303
_diffrn_source 'fine-focus sealed X-ray tube'
_diffrn_source_type 'Enhance (Mo) X-ray Source'
_exptl_absorpt_coefficient_mu 0.223
_exptl_absorpt_correction_T_max 1.00000
_exptl_absorpt_correction_T_min 0.08891
_exptl_absorpt_correction_type multi-scan
_exptl_absorpt_process_details
;
CrysAlisPro 1.171.38.46 (Rigaku Oxford Diffraction, 2015)
Empirical absorption correction using spherical harmonics,
 implemented in SCALE3 ABSPACK scaling algorithm.
;
_exptl_crystal_colour 'pale yellow'
_exptl_crystal_density_diffrn 1.315
_exptl_crystal_description needle
_exptl_crystal_F_000 960
_exptl_crystal_size_max 0.31
_exptl_crystal_size_mid 0.08
_exptl_crystal_size_min 0.06
_refine_diff_density_max 0.235
_refine_diff_density_min -0.234
_refine_diff_density_rms 0.040
_refine_ls_extinction_method none
_refine_ls_goodness_of_fit_ref 1.007
_refine_ls_hydrogen_treatment mixed
_refine_ls_matrix_type full
_refine_ls_number_parameters 201
_refine_ls_number_reflns 3576
_refine_ls_number_restraints 0
_refine_ls_restrained_S_all 1.007
_refine_ls_R_factor_all 0.1141
_refine_ls_R_factor_gt 0.0553
_refine_ls_shift/su_max 0.001
_refine_ls_shift/su_mean 0.000
_refine_ls_structure_factor_coef Fsqd
_refine_ls_weighting_details 'w=1/[\s^2^(Fo^2^)+(0.0490P)^2^+0.2790P] where P=(Fo^2^+2Fc^2^)/3'
_refine_ls_weighting_scheme calc
_refine_ls_wR_factor_gt 0.1094
_refine_ls_wR_factor_ref 0.1298
_reflns_Friedel_coverage 0.000
_reflns_number_gt 2007
_reflns_number_total 3576
_reflns_threshold_expression 'I > 2\s(I)'
_cod_data_source_file c7ra12104k2.cif
_cod_data_source_block 7a3
_cod_database_code 7229878
_shelx_shelxl_version_number 2016/4
_chemical_oxdiff_formula 'C14 H15 O3 N3 S1'
_shelx_space_group_comment
;
The symmetry employed for this shelxl refinement is uniquely defined
by the following loop, which should always be used as a source of
symmetry information in preference to the above space-group names.
They are only intended as comments.
;
_reflns_odcompleteness_completeness 99.78
_reflns_odcompleteness_iscentric 1
_reflns_odcompleteness_theta 26.32
_olex2_refinement_description
;
1. Fixed Uiso
 At 1.2 times of:
  All C(H) groups
 At 1.5 times of:
  All C(H,H,H) groups
2.a Aromatic/amide H refined with riding coordinates:
 C8(H8), C10(H10), C11(H11), C13(H13)
2.b Idealised Me refined as rotating group:
 C2(H2A,H2B,H2C), C4(H4A,H4B,H4C), C14(H14A,H14B,H14C)
;
_olex2_submission_special_instructions 'No special instructions were received'
_oxdiff_exptl_absorpt_empirical_details
;
Empirical correction (ABSPACK) includes:
- Absorption correction using spherical harmonics
- Frame scaling
;
_oxdiff_exptl_absorpt_empirical_full_max 9.264
_oxdiff_exptl_absorpt_empirical_full_min 0.497

loop_
_space_group_symop_operation_xyz
'x, y, z'
'-y, x-y, z'
'-x+y, -x, z'
'-x, -y, -z'
'y, -x+y, -z'
'x-y, x, -z'

loop_
_atom_site_label
_atom_site_type_symbol
_atom_site_fract_x
_atom_site_fract_y
_atom_site_fract_z
_atom_site_U_iso_or_equiv
_atom_site_adp_type
_atom_site_occupancy
_atom_site_site_symmetry_order
_atom_site_calc_flag
_atom_site_refinement_flags_posn
S1 S 0.27818(5) 0.18216(4) 0.73088(9) 0.0718(3) Uani 1 1 d .
O1 O 0.61029(8) 0.02972(9) 0.24843(17) 0.0458(4) Uani 1 1 d .
O2 O 0.65414(9) 0.12928(9) 0.43059(18) 0.0534(4) Uani 1 1 d .
O3 O 0.52665(11) -0.20469(10) -0.1088(2) 0.0652(5) Uani 1 1 d .
N1 N 0.24641(13) 0.02790(14) 0.6172(3) 0.0639(6) Uani 1 1 d .
H1 H 0.2627(16) 0.0017(17) 0.556(3) 0.070(9) Uiso 1 1 d .
N2 N 0.38108(13) 0.14488(14) 0.5677(2) 0.0535(5) Uani 1 1 d .
H2 H 0.4163(16) 0.1999(17) 0.570(3) 0.068(8) Uiso 1 1 d .
N3 N 0.40306(11) 0.09004(10) 0.4911(2) 0.0450(5) Uani 1 1 d .
C1 C 0.30081(15) 0.11317(14) 0.6339(3) 0.0509(6) Uani 1 1 d .
C2 C 0.15739(18) -0.01880(18) 0.6786(4) 0.0952(11) Uani 1 1 d .
H2A H 0.159541 -0.016758 0.789308 0.143 Uiso 1 1 calc GR
H2B H 0.128738 -0.078932 0.645008 0.143 Uiso 1 1 calc GR
H2C H 0.125149 0.008485 0.642035 0.143 Uiso 1 1 calc GR
C3 C 0.48337(13) 0.12249(13) 0.4478(3) 0.0445(6) Uani 1 1 d .
C4 C 0.55261(15) 0.21509(14) 0.4782(4) 0.0797(9) Uani 1 1 d .
H4A H 0.528691 0.253151 0.462909 0.120 Uiso 1 1 calc GR
H4B H 0.600925 0.231473 0.408658 0.120 Uiso 1 1 calc GR
H4C H 0.572899 0.220366 0.582650 0.120 Uiso 1 1 calc GR
C5 C 0.50276(12) 0.06302(12) 0.3569(3) 0.0404(5) Uani 1 1 d .
C6 C 0.59264(13) 0.07839(13) 0.3519(3) 0.0420(5) Uani 1 1 d .
C7 C 0.54559(13) -0.04008(13) 0.1679(3) 0.0420(5) Uani 1 1 d .
C8 C 0.57242(14) -0.08545(14) 0.0734(3) 0.0489(6) Uani 1 1 d .
H8 H 0.631530 -0.068938 0.065786 0.059 Uiso 1 1 calc R
C9 C 0.50930(16) -0.15602(15) -0.0095(3) 0.0521(6) Uani 1 1 d .
C10 C 0.42052(15) -0.18041(15) 0.0053(3) 0.0586(7) Uani 1 1 d .
H10 H 0.377983 -0.228511 -0.049335 0.070 Uiso 1 1 calc R
C11 C 0.39603(14) -0.13418(14) 0.0993(3) 0.0536(6) Uani 1 1 d .
H11 H 0.336854 -0.151015 0.107253 0.064 Uiso 1 1 calc R
C12 C 0.45862(13) -0.06141(13) 0.1845(3) 0.0427(5) Uani 1 1 d .
C13 C 0.43981(13) -0.00665(13) 0.2775(3) 0.0453(6) Uani 1 1 d .
H13 H 0.381901 -0.018929 0.284544 0.054 Uiso 1 1 calc R
C14 C 0.61703(18) -0.17838(18) -0.1377(3) 0.0716(8) Uani 1 1 d .
H14A H 0.620064 -0.216712 -0.213371 0.107 Uiso 1 1 calc GR
H14B H 0.644062 -0.181803 -0.043671 0.107 Uiso 1 1 calc GR
H14C H 0.647404 -0.119023 -0.175424 0.107 Uiso 1 1 calc GR

loop_
_atom_site_aniso_label
_atom_site_aniso_U_11
_atom_site_aniso_U_22
_atom_site_aniso_U_33
_atom_site_aniso_U_23
_atom_site_aniso_U_13
_atom_site_aniso_U_12
S1 0.0770(5) 0.0658(4) 0.0822(6) -0.0079(4) 0.0041(4) 0.0427(4)
O1 0.0362(8) 0.0417(8) 0.0562(10) 0.0018(7) -0.0024(7) 0.0170(7)
O2 0.0379(8) 0.0438(8) 0.0711(12) -0.0054(8) -0.0096(8) 0.0148(7)
O3 0.0750(12) 0.0525(10) 0.0685(13) -0.0077(9) -0.0038(9) 0.0321(9)
N1 0.0547(13) 0.0505(13) 0.0814(18) -0.0021(12) 0.0146(12) 0.0225(11)
N2 0.0488(12) 0.0413(12) 0.0682(15) 0.0012(10) 0.0013(10) 0.0208(10)
N3 0.0454(11) 0.0366(9) 0.0520(12) 0.0033(9) -0.0004(9) 0.0197(9)
C1 0.0522(14) 0.0466(13) 0.0554(16) 0.0013(11) -0.0049(12) 0.0258(11)
C2 0.0668(19) 0.0704(19) 0.129(3) 0.0052(19) 0.0328(19) 0.0203(15)
C3 0.0382(12) 0.0336(11) 0.0587(16) 0.0093(10) -0.0063(11) 0.0156(9)
C4 0.0449(14) 0.0365(13) 0.155(3) -0.0056(15) -0.0032(16) 0.0180(11)
C5 0.0338(11) 0.0320(11) 0.0513(14) 0.0130(10) 0.0007(10) 0.0133(9)
C6 0.0361(12) 0.0324(11) 0.0513(15) 0.0108(10) -0.0012(11) 0.0124(10)
C7 0.0393(12) 0.0342(11) 0.0461(14) 0.0086(10) -0.0054(10) 0.0136(9)
C8 0.0462(13) 0.0463(13) 0.0553(16) 0.0069(11) -0.0013(11) 0.0238(11)
C9 0.0623(15) 0.0415(12) 0.0514(16) 0.0062(11) -0.0041(12) 0.0252(12)
C10 0.0542(15) 0.0434(13) 0.0680(18) -0.0020(12) -0.0119(13) 0.0168(11)
C11 0.0408(12) 0.0469(13) 0.0638(17) 0.0044(12) -0.0063(12) 0.0148(11)
C12 0.0403(12) 0.0371(11) 0.0469(14) 0.0083(10) -0.0029(10) 0.0166(10)
C13 0.0349(11) 0.0418(12) 0.0552(16) 0.0136(11) -0.0008(10) 0.0162(10)
C14 0.0810(19) 0.0712(17) 0.074(2) -0.0079(15) 0.0013(15) 0.0467(16)

loop_
_atom_type_symbol
_atom_type_description
_atom_type_scat_dispersion_real
_atom_type_scat_dispersion_imag
_atom_type_scat_source
C C 0.0033 0.0016 'International Tables Vol C Tables 4.2.6.8 and 6.1.1.4'
H H 0.0000 0.0000 'International Tables Vol C Tables 4.2.6.8 and 6.1.1.4'
N N 0.0061 0.0033 'International Tables Vol C Tables 4.2.6.8 and 6.1.1.4'
O O 0.0106 0.0060 'International Tables Vol C Tables 4.2.6.8 and 6.1.1.4'
S S 0.1246 0.1234 'International Tables Vol C Tables 4.2.6.8 and 6.1.1.4'

loop_
_geom_angle_atom_site_label_1
_geom_angle_atom_site_label_2
_geom_angle_atom_site_label_3
_geom_angle
C7 O1 C6 122.82(16)
C9 O3 C14 118.06(19)
C1 N1 C2 124.2(2)
C1 N2 N3 120.98(19)
C3 N3 N2 117.43(17)
N1 C1 S1 125.14(19)
N1 C1 N2 115.6(2)
N2 C1 S1 119.22(17)
N3 C3 C4 123.3(2)
N3 C3 C5 115.59(18)
C5 C3 C4 121.03(19)
C6 C5 C3 119.62(18)
C13 C5 C3 122.42(18)
C13 C5 C6 118.0(2)
O1 C6 C5 117.51(18)
O2 C6 O1 115.50(18)
O2 C6 C5 127.0(2)
O1 C7 C8 116.60(18)
O1 C7 C12 119.8(2)
C8 C7 C12 123.6(2)
C7 C8 C9 118.3(2)
O3 C9 C8 124.4(2)
O3 C9 C10 115.7(2)
C8 C9 C10 119.8(2)
C11 C10 C9 120.5(2)
C10 C11 C12 121.2(2)
C7 C12 C11 116.4(2)
C7 C12 C13 118.40(19)
C11 C12 C13 125.05(19)
C5 C13 C12 122.69(19)

loop_
_geom_bond_atom_site_label_1
_geom_bond_atom_site_label_2
_geom_bond_distance
S1 C1 1.677(2)
O1 C6 1.377(2)
O1 C7 1.374(2)
O2 C6 1.210(2)
O3 C9 1.350(3)
O3 C14 1.436(3)
N1 C1 1.321(3)
N1 C2 1.455(3)
N2 N3 1.374(2)
N2 C1 1.357(3)
N3 C3 1.285(3)
C3 C4 1.488(3)
C3 C5 1.477(3)
C5 C6 1.463(3)
C5 C13 1.356(3)
C7 C8 1.379(3)
C7 C12 1.386(3)
C8 C9 1.381(3)
C9 C10 1.401(3)
C10 C11 1.362(3)
C11 C12 1.408(3)
C12 C13 1.415(3)
